data_4345446
loop_
_publ_author_name
'Zeng, Chao'
'Wang, Nan'
'Peng, Tai'
'Wang, Suning'

_publ_section_title
;
 Copper(I) Complexes Bearing 1,2-Phenyl-Bridged P(&#x2227;)N,
 P(&#x2227;)N(&#x2227;)P, and N(&#x2227;)P(&#x2227;)N Chelate Ligands:
 Structures and Phosphorescence.
;
_journal_issue 3
_journal_name_full 'Inorganic chemistry'
_journal_page_first 1616
_journal_page_last 1625
_journal_paper_doi 10.1021/acs.inorgchem.6b02721
_journal_volume 56
_journal_year 2017
_chemical_formula_sum 'C48 H38 Cl6 Cu2 I2 N2 P2'
_chemical_formula_weight 1298.32
_chemical_name_systematic
;

 ?

;
_space_group_IT_number 2
_symmetry_cell_setting triclinic
_symmetry_space_group_name_Hall '-P 1'
_symmetry_space_group_name_H-M 'P -1'
_atom_sites_solution_hydrogens geom
_atom_sites_solution_primary direct
_atom_sites_solution_secondary difmap
_audit_creation_method SHELXL-97
_cell_angle_alpha 78.6570(10)
_cell_angle_beta 76.5300(10)
_cell_angle_gamma 67.4590(10)
_cell_formula_units_Z 1
_cell_length_a 9.9390(10)
_cell_length_b 11.4283(12)
_cell_length_c 12.3569(13)
_cell_measurement_reflns_used 9726
_cell_measurement_temperature 180(2)
_cell_measurement_theta_max 27.21
_cell_measurement_theta_min 2.25
_cell_volume 1251.6(2)
_computing_cell_refinement 'Bruker SMART'
_computing_data_collection 'Bruker SMART'
_computing_data_reduction 'Bruker SAINT'
_computing_molecular_graphics 'Bruker SHELXTL'
_computing_publication_material 'Bruker SHELXTL'
_computing_structure_refinement 'SHELXL-97 (Sheldrick, 1997)'
_computing_structure_solution 'SHELXS-97 (Sheldrick, 1990)'
_diffrn_ambient_temperature 180(2)
_diffrn_measured_fraction_theta_full 0.971
_diffrn_measured_fraction_theta_max 0.971
_diffrn_measurement_device_type 'CCD area detector'
_diffrn_measurement_method 'phi and omega scans'
_diffrn_radiation_monochromator graphite
_diffrn_radiation_source 'fine-focus sealed tube'
_diffrn_radiation_type MoK\a
_diffrn_radiation_wavelength 0.71073
_diffrn_reflns_av_R_equivalents 0.0168
_diffrn_reflns_av_sigmaI/netI 0.0187
_diffrn_reflns_limit_h_max 12
_diffrn_reflns_limit_h_min -12
_diffrn_reflns_limit_k_max 14
_diffrn_reflns_limit_k_min -14
_diffrn_reflns_limit_l_max 15
_diffrn_reflns_limit_l_min -15
_diffrn_reflns_number 13846
_diffrn_reflns_theta_full 27.23
_diffrn_reflns_theta_max 27.23
_diffrn_reflns_theta_min 1.71
_exptl_absorpt_coefficient_mu 2.503
_exptl_absorpt_correction_T_max 0.8851
_exptl_absorpt_correction_T_min 0.7879
_exptl_absorpt_correction_type multi-scan
_exptl_crystal_colour yellow
_exptl_crystal_density_diffrn 1.722
_exptl_crystal_density_method 'not measured'
_exptl_crystal_description block
_exptl_crystal_F_000 636
_exptl_crystal_size_max 0.10
_exptl_crystal_size_mid 0.05
_exptl_crystal_size_min 0.05
_refine_diff_density_max 0.705
_refine_diff_density_min -0.693
_refine_diff_density_rms 0.059
_refine_ls_extinction_method none
_refine_ls_goodness_of_fit_ref 0.990
_refine_ls_hydrogen_treatment constr
_refine_ls_matrix_type full
_refine_ls_number_parameters 280
_refine_ls_number_reflns 5432
_refine_ls_number_restraints 0
_refine_ls_restrained_S_all 0.990
_refine_ls_R_factor_all 0.0210
_refine_ls_R_factor_gt 0.0193
_refine_ls_shift/su_max 0.002
_refine_ls_shift/su_mean 0.000
_refine_ls_structure_factor_coef Fsqd
_refine_ls_weighting_details 'calc w=1/[\s^2^(Fo^2^)+(0.0260P)^2^+0.6700P] where P=(Fo^2^+2Fc^2^)/3'
_refine_ls_weighting_scheme calc
_refine_ls_wR_factor_gt 0.0483
_refine_ls_wR_factor_ref 0.0495
_reflns_number_gt 5108
_reflns_number_total 5432
_reflns_threshold_expression >2sigma(I)
_cod_data_source_file ic6b02721_si_003.cif
_cod_data_source_block nan1
_cod_depositor_comments
;
The following automatic conversions were performed:

'_symmetry_cell_setting' value 'Triclinic' changed to 'triclinic'
according to
/home/data/users/saulius/crontab/automatic-downloads/current/ACS/lib/dictionaries/cif_core.dic
dictionary named 'cif_core.dic' version 2.4.2 from 2011-04-26.

'_exptl_absorpt_correction_type' value 'Multi-scan' changed to
'multi-scan' according to
/home/data/users/saulius/crontab/automatic-downloads/current/ACS/lib/dictionaries/cif_core.dic
dictionary named 'cif_core.dic' version 2.4.2 from 2011-04-26.

Automatic conversion script
Id: cif_fix_values 4973 2017-02-22 13:04:09Z antanas 
;
_cod_original_sg_symbol_H-M P-1
_cod_database_code 4345446

loop_
_symmetry_equiv_pos_as_xyz
'x, y, z'
'-x, -y, -z'

loop_
_atom_site_label
_atom_site_type_symbol
_atom_site_fract_x
_atom_site_fract_y
_atom_site_fract_z
_atom_site_U_iso_or_equiv
_atom_site_adp_type
_atom_site_occupancy
_atom_site_symmetry_multiplicity
_atom_site_calc_flag
_atom_site_refinement_flags
Cu1 Cu 0.63056(2) 0.95064(2) 0.424281(18) 0.02624(6) Uani 1 1 d .
I1 I 0.447036(12) 0.828772(11) 0.498502(10) 0.02684(4) Uani 1 1 d .
P1 P 0.74155(5) 0.95658(4) 0.24499(4) 0.02214(9) Uani 1 1 d .
N1 N 0.84691(16) 0.83293(15) 0.46222(13) 0.0264(3) Uani 1 1 d .
Cl1 Cl 0.52173(7) 0.54836(6) 0.34232(5) 0.04995(14) Uani 1 1 d .
Cl2 Cl 0.32511(7) 0.47076(7) 0.25964(6) 0.05819(17) Uani 1 1 d .
Cl3 Cl 0.60750(8) 0.45658(7) 0.12514(5) 0.06022(17) Uani 1 1 d .
C1 C 0.8538(2) 0.72621(19) 0.53263(17) 0.0319(4) Uani 1 1 d .
H1A H 0.7635 0.7143 0.5682 0.038 Uiso 1 1 calc R
C2 C 0.9851(2) 0.6319(2) 0.55668(18) 0.0384(5) Uani 1 1 d .
H2A H 0.9846 0.5585 0.6083 0.046 Uiso 1 1 calc R
C3 C 1.1159(2) 0.6481(2) 0.50354(19) 0.0416(5) Uani 1 1 d .
H3A H 1.2080 0.5853 0.5174 0.050 Uiso 1 1 calc R
C4 C 1.1115(2) 0.7567(2) 0.42977(18) 0.0360(4) Uani 1 1 d .
H4A H 1.2009 0.7687 0.3920 0.043 Uiso 1 1 calc R
C5 C 0.97557(19) 0.84906(18) 0.41060(15) 0.0265(4) Uani 1 1 d .
C6 C 0.9729(2) 0.96768(18) 0.33300(15) 0.0269(4) Uani 1 1 d .
C7 C 0.8794(2) 1.02351(18) 0.25193(15) 0.0258(4) Uani 1 1 d .
C8 C 0.8888(2) 1.13276(19) 0.18232(16) 0.0326(4) Uani 1 1 d .
H8A H 0.8249 1.1715 0.1288 0.039 Uiso 1 1 calc R
C9 C 0.9908(3) 1.1864(2) 0.18997(19) 0.0409(5) Uani 1 1 d .
H9A H 0.9965 1.2607 0.1415 0.049 Uiso 1 1 calc R
C10 C 1.0826(3) 1.1313(2) 0.26786(19) 0.0417(5) Uani 1 1 d .
H10A H 1.1523 1.1672 0.2730 0.050 Uiso 1 1 calc R
C11 C 1.0738(2) 1.0236(2) 0.33877(17) 0.0344(4) Uani 1 1 d .
H11A H 1.1375 0.9868 0.3926 0.041 Uiso 1 1 calc R
C12 C 0.85755(19) 0.80260(17) 0.19535(14) 0.0248(4) Uani 1 1 d .
C13 C 0.9989(2) 0.7801(2) 0.13214(16) 0.0346(4) Uani 1 1 d .
H13A H 1.0391 0.8461 0.1142 0.042 Uiso 1 1 calc R
C14 C 1.0813(2) 0.6619(2) 0.09523(18) 0.0434(5) Uani 1 1 d .
H14A H 1.1777 0.6471 0.0524 0.052 Uiso 1 1 calc R
C15 C 1.0229(3) 0.5655(2) 0.1208(2) 0.0456(6) Uani 1 1 d .
H15A H 1.0787 0.4852 0.0942 0.055 Uiso 1 1 calc R
C16 C 0.8839(3) 0.5857(2) 0.1850(2) 0.0454(5) Uani 1 1 d .
H16A H 0.8446 0.5191 0.2034 0.054 Uiso 1 1 calc R
C17 C 0.8016(2) 0.70409(19) 0.22257(18) 0.0347(4) Uani 1 1 d .
H17A H 0.7063 0.7177 0.2672 0.042 Uiso 1 1 calc R
C18 C 0.6537(2) 1.04972(17) 0.12617(15) 0.0268(4) Uani 1 1 d .
C19 C 0.5140(2) 1.1413(2) 0.15025(19) 0.0408(5) Uani 1 1 d .
H19A H 0.4695 1.1545 0.2258 0.049 Uiso 1 1 calc R
C20 C 0.4393(3) 1.2136(3) 0.0636(2) 0.0573(7) Uani 1 1 d .
H20A H 0.3442 1.2768 0.0804 0.069 Uiso 1 1 calc R
C21 C 0.5016(3) 1.1946(2) -0.0458(2) 0.0506(6) Uani 1 1 d .
H21A H 0.4496 1.2445 -0.1044 0.061 Uiso 1 1 calc R
C22 C 0.6392(3) 1.1031(2) -0.0708(2) 0.0509(6) Uani 1 1 d .
H22A H 0.6820 1.0893 -0.1465 0.061 Uiso 1 1 calc R
C23 C 0.7154(3) 1.0309(2) 0.01504(17) 0.0415(5) Uani 1 1 d .
H23A H 0.8106 0.9681 -0.0024 0.050 Uiso 1 1 calc R
C24 C 0.5105(2) 0.4413(2) 0.26228(17) 0.0363(4) Uani 1 1 d .
H24A H 0.5556 0.3522 0.2981 0.044 Uiso 1 1 calc R

loop_
_atom_site_aniso_label
_atom_site_aniso_U_11
_atom_site_aniso_U_22
_atom_site_aniso_U_33
_atom_site_aniso_U_23
_atom_site_aniso_U_13
_atom_site_aniso_U_12
Cu1 0.02393(11) 0.03016(12) 0.02281(11) -0.00419(9) -0.00044(8) -0.00920(9)
I1 0.02500(7) 0.02690(7) 0.03010(7) -0.00614(5) -0.00216(5) -0.01099(5)
P1 0.0212(2) 0.0248(2) 0.0201(2) -0.00415(16) -0.00296(16) -0.00743(17)
N1 0.0233(7) 0.0296(8) 0.0261(8) -0.0059(6) -0.0061(6) -0.0067(6)
Cl1 0.0509(3) 0.0648(4) 0.0411(3) -0.0129(3) -0.0034(2) -0.0275(3)
Cl2 0.0385(3) 0.0717(4) 0.0684(4) -0.0213(3) -0.0069(3) -0.0192(3)
Cl3 0.0696(4) 0.0609(4) 0.0433(3) -0.0170(3) 0.0180(3) -0.0264(3)
C1 0.0303(10) 0.0327(10) 0.0319(10) -0.0023(8) -0.0078(8) -0.0095(8)
C2 0.0416(12) 0.0323(11) 0.0379(11) -0.0004(8) -0.0158(9) -0.0059(9)
C3 0.0298(10) 0.0409(12) 0.0459(12) -0.0081(10) -0.0151(9) 0.0027(9)
C4 0.0227(9) 0.0445(12) 0.0385(11) -0.0122(9) -0.0063(8) -0.0053(8)
C5 0.0235(8) 0.0328(9) 0.0242(9) -0.0106(7) -0.0053(7) -0.0069(7)
C6 0.0232(8) 0.0347(10) 0.0228(9) -0.0121(7) 0.0009(7) -0.0090(7)
C7 0.0236(8) 0.0308(9) 0.0241(9) -0.0095(7) 0.0008(7) -0.0108(7)
C8 0.0390(11) 0.0349(10) 0.0266(9) -0.0040(8) -0.0026(8) -0.0176(9)
C9 0.0523(13) 0.0423(12) 0.0367(11) -0.0067(9) 0.0003(10) -0.0298(11)
C10 0.0439(12) 0.0571(14) 0.0389(12) -0.0174(10) 0.0024(9) -0.0336(11)
C11 0.0288(10) 0.0474(12) 0.0330(10) -0.0158(9) -0.0008(8) -0.0172(9)
C12 0.0251(9) 0.0286(9) 0.0197(8) -0.0047(7) -0.0069(7) -0.0060(7)
C13 0.0343(10) 0.0354(10) 0.0273(10) -0.0052(8) 0.0013(8) -0.0080(8)
C14 0.0369(11) 0.0446(13) 0.0318(11) -0.0099(9) 0.0019(9) 0.0020(10)
C15 0.0493(13) 0.0330(11) 0.0457(13) -0.0162(10) -0.0166(11) 0.0054(10)
C16 0.0447(13) 0.0323(11) 0.0628(15) -0.0128(10) -0.0193(11) -0.0084(10)
C17 0.0299(10) 0.0320(10) 0.0451(12) -0.0088(9) -0.0109(9) -0.0094(8)
C18 0.0289(9) 0.0263(9) 0.0274(9) -0.0008(7) -0.0091(7) -0.0106(7)
C19 0.0357(11) 0.0414(12) 0.0367(11) -0.0065(9) -0.0104(9) -0.0012(9)
C20 0.0487(14) 0.0499(15) 0.0596(16) -0.0044(12) -0.0250(12) 0.0051(11)
C21 0.0635(16) 0.0441(13) 0.0466(14) 0.0064(10) -0.0335(12) -0.0138(12)
C22 0.0661(16) 0.0530(14) 0.0288(11) 0.0006(10) -0.0165(11) -0.0138(12)
C23 0.0416(12) 0.0449(12) 0.0279(10) -0.0022(9) -0.0076(9) -0.0046(10)
C24 0.0363(11) 0.0353(11) 0.0334(10) 0.0003(8) -0.0031(8) -0.0123(9)

loop_
_atom_type_symbol
_atom_type_description
_atom_type_scat_dispersion_real
_atom_type_scat_dispersion_imag
_atom_type_scat_source
C C 0.0033 0.0016 'International Tables Vol C Tables 4.2.6.8 and 6.1.1.4'
H H 0.0000 0.0000 'International Tables Vol C Tables 4.2.6.8 and 6.1.1.4'
P P 0.1023 0.0942 'International Tables Vol C Tables 4.2.6.8 and 6.1.1.4'
Cu Cu 0.3201 1.2651 'International Tables Vol C Tables 4.2.6.8 and 6.1.1.4'
I I -0.4742 1.8119 'International Tables Vol C Tables 4.2.6.8 and 6.1.1.4'
Cl Cl 0.1484 0.1585 'International Tables Vol C Tables 4.2.6.8 and 6.1.1.4'
N N 0.0061 0.0033 'International Tables Vol C Tables 4.2.6.8 and 6.1.1.4'

loop_
_geom_angle_atom_site_label_1
_geom_angle_atom_site_label_2
_geom_angle_atom_site_label_3
_geom_angle
_geom_angle_site_symmetry_1
_geom_angle_site_symmetry_3
N1 Cu1 P1 86.05(4) . .
N1 Cu1 I1 110.17(4) . .
P1 Cu1 I1 120.824(15) . .
N1 Cu1 I1 107.92(4) . 2_676
P1 Cu1 I1 111.796(15) . 2_676
I1 Cu1 I1 115.482(10) . 2_676
N1 Cu1 Cu1 127.66(4) . 2_676
P1 Cu1 Cu1 145.772(18) . 2_676
I1 Cu1 Cu1 58.399(10) . 2_676
I1 Cu1 Cu1 57.082(8) 2_676 2_676
Cu1 I1 Cu1 64.518(10) . 2_676
C18 P1 C12 104.06(8) . .
C18 P1 C7 105.52(8) . .
C12 P1 C7 102.06(8) . .
C18 P1 Cu1 125.78(6) . .
C12 P1 Cu1 116.21(6) . .
C7 P1 Cu1 100.07(6) . .
C1 N1 C5 118.04(16) . .
C1 N1 Cu1 115.73(12) . .
C5 N1 Cu1 125.63(13) . .
N1 C1 C2 123.86(19) . .
C3 C2 C1 118.0(2) . .
C2 C3 C4 119.06(18) . .
C3 C4 C5 120.10(19) . .
N1 C5 C4 120.89(18) . .
N1 C5 C6 119.80(16) . .
C4 C5 C6 119.30(17) . .
C11 C6 C7 118.46(18) . .
C11 C6 C5 117.34(17) . .
C7 C6 C5 124.16(16) . .
C8 C7 C6 119.19(17) . .
C8 C7 P1 120.94(14) . .
C6 C7 P1 119.78(14) . .
C7 C8 C9 121.05(19) . .
C10 C9 C8 119.7(2) . .
C9 C10 C11 120.19(19) . .
C10 C11 C6 121.43(19) . .
C17 C12 C13 118.97(18) . .
C17 C12 P1 118.17(14) . .
C13 C12 P1 122.86(15) . .
C14 C13 C12 120.4(2) . .
C15 C14 C13 120.0(2) . .
C16 C15 C14 120.3(2) . .
C15 C16 C17 119.7(2) . .
C12 C17 C16 120.6(2) . .
C19 C18 C23 118.90(18) . .
C19 C18 P1 116.96(15) . .
C23 C18 P1 124.09(15) . .
C18 C19 C20 119.9(2) . .
C21 C20 C19 120.7(2) . .
C20 C21 C22 120.0(2) . .
C21 C22 C23 119.9(2) . .
C22 C23 C18 120.7(2) . .
Cl2 C24 Cl3 110.10(12) . .
Cl2 C24 Cl1 109.76(12) . .
Cl3 C24 Cl1 110.60(12) . .

loop_
_geom_bond_atom_site_label_1
_geom_bond_atom_site_label_2
_geom_bond_distance
_geom_bond_site_symmetry_2
Cu1 N1 2.1580(15) .
Cu1 P1 2.2337(5) .
Cu1 I1 2.6027(3) .
Cu1 I1 2.6407(4) 2_676
Cu1 Cu1 2.7988(5) 2_676
I1 Cu1 2.6407(3) 2_676
P1 C18 1.8222(18) .
P1 C12 1.8280(18) .
P1 C7 1.8315(18) .
N1 C1 1.340(2) .
N1 C5 1.353(2) .
Cl1 C24 1.766(2) .
Cl2 C24 1.748(2) .
Cl3 C24 1.756(2) .
C1 C2 1.389(3) .
C2 C3 1.377(3) .
C3 C4 1.381(3) .
C4 C5 1.397(3) .
C5 C6 1.494(3) .
C6 C11 1.400(3) .
C6 C7 1.415(3) .
C7 C8 1.392(3) .
C8 C9 1.399(3) .
C9 C10 1.373(3) .
C10 C11 1.383(3) .
C12 C17 1.391(3) .
C12 C13 1.393(3) .
C13 C14 1.386(3) .
C14 C15 1.384(4) .
C15 C16 1.382(3) .
C16 C17 1.391(3) .
C18 C19 1.389(3) .
C18 C23 1.389(3) .
C19 C20 1.390(3) .
C20 C21 1.372(4) .
C21 C22 1.376(4) .
C22 C23 1.389(3) .

loop_
_geom_torsion_atom_site_label_1
_geom_torsion_atom_site_label_2
_geom_torsion_atom_site_label_3
_geom_torsion_atom_site_label_4
_geom_torsion
_geom_torsion_site_symmetry_1
_geom_torsion_site_symmetry_4
N1 Cu1 I1 Cu1 122.56(4) . 2_676
P1 Cu1 I1 Cu1 -139.76(2) . 2_676
I1 Cu1 I1 Cu1 0.0 2_676 2_676
N1 Cu1 P1 C18 -175.29(8) . .
I1 Cu1 P1 C18 73.53(8) . .
I1 Cu1 P1 C18 -67.56(8) 2_676 .
Cu1 Cu1 P1 C18 -4.48(9) 2_676 .
N1 Cu1 P1 C12 51.20(8) . .
I1 Cu1 P1 C12 -59.98(7) . .
I1 Cu1 P1 C12 158.93(6) 2_676 .
Cu1 Cu1 P1 C12 -137.99(7) 2_676 .
N1 Cu1 P1 C7 -57.70(7) . .
I1 Cu1 P1 C7 -168.88(6) . .
I1 Cu1 P1 C7 50.02(6) 2_676 .
Cu1 Cu1 P1 C7 113.11(7) 2_676 .
P1 Cu1 N1 C1 -132.21(13) . .
I1 Cu1 N1 C1 -10.76(14) . .
I1 Cu1 N1 C1 116.15(13) 2_676 .
Cu1 Cu1 N1 C1 54.31(15) 2_676 .
P1 Cu1 N1 C5 38.66(14) . .
I1 Cu1 N1 C5 160.12(13) . .
I1 Cu1 N1 C5 -72.98(14) 2_676 .
Cu1 Cu1 N1 C5 -134.82(13) 2_676 .
C5 N1 C1 C2 0.8(3) . .
Cu1 N1 C1 C2 172.36(16) . .
N1 C1 C2 C3 -1.2(3) . .
C1 C2 C3 C4 0.5(3) . .
C2 C3 C4 C5 0.6(3) . .
C1 N1 C5 C4 0.4(3) . .
Cu1 N1 C5 C4 -170.32(14) . .
C1 N1 C5 C6 -178.93(16) . .
Cu1 N1 C5 C6 10.4(2) . .
C3 C4 C5 N1 -1.0(3) . .
C3 C4 C5 C6 178.26(18) . .
N1 C5 C6 C11 138.90(18) . .
C4 C5 C6 C11 -40.4(2) . .
N1 C5 C6 C7 -43.6(2) . .
C4 C5 C6 C7 137.11(19) . .
C11 C6 C7 C8 -1.1(3) . .
C5 C6 C7 C8 -178.59(17) . .
C11 C6 C7 P1 -177.84(14) . .
C5 C6 C7 P1 4.7(2) . .
C18 P1 C7 C8 6.36(18) . .
C12 P1 C7 C8 114.86(16) . .
Cu1 P1 C7 C8 -125.37(15) . .
C18 P1 C7 C6 -176.96(14) . .
C12 P1 C7 C6 -68.46(15) . .
Cu1 P1 C7 C6 51.31(15) . .
C6 C7 C8 C9 1.2(3) . .
P1 C7 C8 C9 177.91(16) . .
C7 C8 C9 C10 -0.5(3) . .
C8 C9 C10 C11 -0.3(3) . .
C9 C10 C11 C6 0.4(3) . .
C7 C6 C11 C10 0.3(3) . .
C5 C6 C11 C10 177.98(18) . .
C18 P1 C12 C17 -96.59(16) . .
C7 P1 C12 C17 153.79(15) . .
Cu1 P1 C12 C17 46.06(16) . .
C18 P1 C12 C13 83.62(17) . .
C7 P1 C12 C13 -25.99(17) . .
Cu1 P1 C12 C13 -133.72(14) . .
C17 C12 C13 C14 1.2(3) . .
P1 C12 C13 C14 -179.03(16) . .
C12 C13 C14 C15 0.2(3) . .
C13 C14 C15 C16 -1.3(3) . .
C14 C15 C16 C17 0.9(4) . .
C13 C12 C17 C16 -1.6(3) . .
P1 C12 C17 C16 178.63(16) . .
C15 C16 C17 C12 0.5(3) . .
C12 P1 C18 C19 149.83(16) . .
C7 P1 C18 C19 -103.13(17) . .
Cu1 P1 C18 C19 11.95(19) . .
C12 P1 C18 C23 -27.5(2) . .
C7 P1 C18 C23 79.51(19) . .
Cu1 P1 C18 C23 -165.41(15) . .
C23 C18 C19 C20 -1.0(3) . .
P1 C18 C19 C20 -178.5(2) . .
C18 C19 C20 C21 0.7(4) . .
C19 C20 C21 C22 0.1(4) . .
C20 C21 C22 C23 -0.6(4) . .
C21 C22 C23 C18 0.3(4) . .
C19 C18 C23 C22 0.5(3) . .
P1 C18 C23 C22 177.78(19) . .
